data_7060173
loop_
_publ_author_name
'Wu, Jianfeng'
'Liu, Dan'
'Yang, Qianqian'
'Ge, Yan'
'Tang, Jinkui'
'Qi, Zhenhui'

_publ_section_title
;
 Magnetic investigation in di- and tetranuclear lanthanide complexes
;
_journal_issue 4
_journal_name_full 'New Journal of Chemistry'
_journal_page_first 2200
_journal_page_last 2207
_journal_paper_doi 10.1039/D0NJ04247A
_journal_volume 45
_journal_year 2021
_chemical_formula_moiety 'C56 H60 Dy2 N8 O17 S4, 2(C2 N), C2 H3 N'
_chemical_formula_sum 'C62 H69 Dy2 N11 O17 S4'
_chemical_formula_weight 1693.52
_space_group_crystal_system triclinic
_space_group_IT_number 2
_space_group_name_Hall '-P 1'
_space_group_name_H-M_alt 'P -1'
_atom_sites_solution_hydrogens mixed
_atom_sites_solution_primary dual
_audit_creation_date 2020-06-11
_audit_creation_method
;
Olex2 1.2
(compiled 2018.05.29 svn.r3508 for OlexSys, GUI svn.r5506)
;
_audit_update_record
;
2020-06-11 deposited with the CCDC.	2020-12-18 downloaded from the CCDC.
;
_cell_angle_alpha 85.497(3)
_cell_angle_beta 79.190(3)
_cell_angle_gamma 75.155(3)
_cell_formula_units_Z 2
_cell_length_a 13.8109(8)
_cell_length_b 14.5458(8)
_cell_length_c 18.5543(10)
_cell_measurement_reflns_used 9597
_cell_measurement_temperature 180
_cell_measurement_theta_max 62.356
_cell_measurement_theta_min 2.425
_cell_volume 3537.2(3)
_computing_cell_refinement 'SAINT V8.40A (?, 2016)'
_computing_data_reduction 'SAINT V8.40A (?, 2016)'
_computing_molecular_graphics 'Olex2 (Dolomanov et al., 2009)'
_computing_publication_material 'Olex2 (Dolomanov et al., 2009)'
_computing_structure_refinement 'ShelXL (Sheldrick, 2015)'
_computing_structure_solution 'ShelXT (Sheldrick, 2015)'
_diffrn_ambient_temperature 180.0
_diffrn_measured_fraction_theta_full 0.854
_diffrn_measured_fraction_theta_max 0.971
_diffrn_measurement_device_type 'Bruker APEX CCD area-detector'
_diffrn_measurement_method '\w scans'
_diffrn_radiation_monochromator graphite
_diffrn_radiation_type CuK\a
_diffrn_radiation_wavelength 1.54178
_diffrn_reflns_av_R_equivalents 0.0815
_diffrn_reflns_av_unetI/netI 0.0820
_diffrn_reflns_Laue_measured_fraction_full 0.854
_diffrn_reflns_Laue_measured_fraction_max 0.971
_diffrn_reflns_limit_h_max 15
_diffrn_reflns_limit_h_min -15
_diffrn_reflns_limit_k_max 16
_diffrn_reflns_limit_k_min -16
_diffrn_reflns_limit_l_max 21
_diffrn_reflns_limit_l_min -21
_diffrn_reflns_number 33743
_diffrn_reflns_point_group_measured_fraction_full 0.854
_diffrn_reflns_point_group_measured_fraction_max 0.971
_diffrn_reflns_theta_full 67.679
_diffrn_reflns_theta_max 62.434
_diffrn_reflns_theta_min 2.425
_exptl_absorpt_coefficient_mu 12.890
_exptl_absorpt_correction_T_max 0.191
_exptl_absorpt_correction_T_min 0.145
_exptl_absorpt_correction_type multi-scan
_exptl_crystal_colour yellow
_exptl_crystal_colour_primary yellow
_exptl_crystal_density_diffrn 1.590
_exptl_crystal_description block
_exptl_crystal_F_000 1700
_exptl_crystal_size_max 0.16
_exptl_crystal_size_mid 0.15
_exptl_crystal_size_min 0.15
_refine_diff_density_max 2.111
_refine_diff_density_min -1.643
_refine_diff_density_rms 0.168
_refine_ls_extinction_method none
_refine_ls_goodness_of_fit_ref 1.054
_refine_ls_hydrogen_treatment mixed
_refine_ls_matrix_type full
_refine_ls_number_parameters 918
_refine_ls_number_reflns 10945
_refine_ls_number_restraints 1319
_refine_ls_restrained_S_all 1.023
_refine_ls_R_factor_all 0.1183
_refine_ls_R_factor_gt 0.0976
_refine_ls_shift/su_max 0.000
_refine_ls_shift/su_mean 0.000
_refine_ls_structure_factor_coef Fsqd
_refine_ls_weighting_details 'w=1/[\s^2^(Fo^2^)+(0.0498P)^2^+83.8110P] where P=(Fo^2^+2Fc^2^)/3'
_refine_ls_weighting_scheme calc
_refine_ls_wR_factor_gt 0.2168
_refine_ls_wR_factor_ref 0.2307
_reflns_Friedel_coverage 0.000
_reflns_number_gt 8773
_reflns_number_total 10945
_reflns_threshold_expression 'I > 2\s(I)'
_cod_data_source_file d0nj04247a2.cif
_cod_data_source_block Dy2
_cod_depositor_comments 'Adding full bibliography for 7060172--7060173.cif.'
_cod_database_code 7060173
_shelxl_version_number 2013-4
_shelx_space_group_comment
;
The symmetry employed for this shelxl refinement is uniquely defined
by the following loop, which should always be used as a source of
symmetry information in preference to the above space-group names.
They are only intended as comments.
;
_olex2_refinement_description
;
1. Fixed Uiso
 At 1.2 times of:
  All C(H) groups, All C(H,H) groups
 At 1.5 times of:
  All C(H,H,H) groups, All O(H) groups, All O(H,H) groups
2. Restrained distances
 N11-C62
 1.12 with sigma of 0.01
 N10-C60
 1.12 with sigma of 0.01
 N9-C58
 1.12 with sigma of 0.01
 C62-C63
 1.46 with sigma of 0.02
 C60-C61
 1.46 with sigma of 0.02
 C58-C59
 1.46 with sigma of 0.02
 N9-C59
 2.6 with sigma of 0.02
 N10-C61
 2.6 with sigma of 0.02
 N11-C63
 2.6 with sigma of 0.02
 C6AA-C5AA
 2.28 with sigma of 0.02
 C2AA-C3AA
 2.2 with sigma of 0.02
 O2-H2
 0.87 with sigma of 0.01
 O5-H5
 0.87 with sigma of 0.01
 C1-H2
 1.908453 with sigma of 0.02
 Dy1-H2
 3.016966 with sigma of 0.02
 C29-H5
 1.872183 with sigma of 0.02
 Dy2-H5
 3.040822 with sigma of 0.02
 Dy1-N0AA \\sim Dy1-N2AB
 with sigma of 0.02
 N0AA-C1AA \\sim N2AB-N1AB
 with sigma of 0.02
 N0AA-N1AA \\sim N2AB-C3AB
 with sigma of 0.02
 C1AA-C0AA \\sim N1AB-C0AA
 with sigma of 0.02
 C1AA-C6AA \\sim N1AB-C6AA
 with sigma of 0.02
 N1AA-C8AA \\sim C3AB-C8AA
 with sigma of 0.02
 N1AA-C5AA \\sim C3AB-C5AA
 with sigma of 0.02
 Dy1-C1AA \\sim Dy1-N1AB
 with sigma of 0.04
 Dy1-N1AA \\sim Dy1-C3AB
 with sigma of 0.04
 N0AA-C8AA \\sim N2AB-C8AA
 with sigma of 0.04
 N0AA-C0AA \\sim N2AB-C0AA
 with sigma of 0.04
 N0AA-C6AA \\sim N2AB-C6AA
 with sigma of 0.04
 N0AA-C5AA \\sim N2AB-C5AA
 with sigma of 0.04
 C1AA-N1AA \\sim N1AB-C3AB
 with sigma of 0.04
 Dy2-N3AA \\sim Dy2-N3AB
 with sigma of 0.02
 C20-C7AA \\sim C20-N7AB
 with sigma of 0.02
 C24-N2AA \\sim C24-C4AA
 with sigma of 0.02
 N3AA-N2AA \\sim N3AB-C4AA
 with sigma of 0.02
 N3AA-C7AA \\sim N3AB-N7AB
 with sigma of 0.02
 N2AA-C2AA \\sim C4AA-C2AA
 with sigma of 0.02
 C7AA-C3AA \\sim N7AB-C3AA
 with sigma of 0.02
 Dy2-N2AA \\sim Dy2-C4AA
 with sigma of 0.04
 Dy2-C7AA \\sim Dy2-N7AB
 with sigma of 0.04
 C20-N3AA \\sim C20-N3AB
 with sigma of 0.04
 C24-N3AA \\sim C24-N3AB
 with sigma of 0.04
 N3AA-C2AA \\sim N3AB-C2AA
 with sigma of 0.04
 N3AA-C3AA \\sim N3AB-C3AA
 with sigma of 0.04
 N2AA-C7AA \\sim C4AA-N7AB
 with sigma of 0.04
3. Rigid bond restraints
 C61, C60
 with sigma for 1-2 distances of 0.01 and sigma for 1-3 distances of 0.01
 C59, C58
 with sigma for 1-2 distances of 0.01 and sigma for 1-3 distances of 0.01
4. Uiso/Uaniso restraints and constraints
Uanis(C16) \\sim Ueq, Uanis(C17) \\sim Ueq, Uanis(C18) \\sim Ueq, Uanis(C19)
\\sim Ueq, Uanis(C20) \\sim Ueq, Uanis(N5) \\sim Ueq, Uanis(C24) \\sim Ueq,
Uanis(C25) \\sim Ueq, Uanis(C26) \\sim Ueq, Uanis(C27) \\sim Ueq, Uanis(C28)
\\sim Ueq, Uanis(N8) \\sim Ueq, Uanis(C29) \\sim Ueq: with sigma of 0.01 and
sigma for terminal atoms of 0.02
Uanis(C59) \\sim Ueq, Uanis(C58) \\sim Ueq, Uanis(C61) \\sim Ueq, Uanis(N11)
\\sim Ueq, Uanis(C62) \\sim Ueq, Uanis(N9) \\sim Ueq, Uanis(N10) \\sim Ueq,
Uanis(C60) \\sim Ueq, Uanis(C63) \\sim Ueq: with sigma of 0.01 and sigma for
terminal atoms of 0.02
Uanis(C61) = Uanis(C60)
Uanis(C59) = Uanis(C58)
5. Rigid body (RIGU) restrains
 All non-hydrogen atoms
 with sigma for 1-2 distances of 0.004 and sigma for 1-3 distances of 0.004
6. Others
 Sof(C6AA)=Sof(H6AA)=Sof(H6AB)=Sof(H6AC)=Sof(N1AB)=Sof(N2AB)=Sof(C3AB)=
 Sof(H3AB)=Sof(C3AA)=Sof(H3AA)=Sof(H3AC)=Sof(H3AD)=Sof(C4AA)=Sof(H4AA)=
 Sof(N3AB)=Sof(N7AB)=1-FVAR(1)
 Sof(N0AA)=Sof(C1AA)=Sof(H1AA)=Sof(N1AA)=Sof(C5AA)=Sof(H5AA)=Sof(H5AB)=
 Sof(H5AC)=Sof(N3AA)=Sof(N2AA)=Sof(C7AA)=Sof(H7AA)=Sof(C2AA)=Sof(H2AA)=
 Sof(H2AB)=Sof(H2AC)=FVAR(1)
7.a Rotating group:
 O1(H1A,H1B)
7.b Secondary CH2 refined with riding coordinates:
 C1(H1C,H1D), C14(H14A,H14B), C15(H15A,H15B), C29(H29A,H29B)
7.c Aromatic/amide H refined with riding coordinates:
 C17(H17), C18(H18), C19(H19), C3(H3), C4(H4), C5(H5A), C10(H10), C11(H11),
 C12(H12), C25(H25), C26(H26), C27(H27), C32(H32), C33(H33), C35(H35), C36(H36),
  C39(H39), C40(H40), C42(H42), C43(H43), C46(H46), C47(H47), C49(H49),
 C50(H50), C53(H53), C54(H54), C56(H56), C57(H57), C1AA(H1AA), C3AB(H3AB),
 C7AA(H7AA), C4AA(H4AA)
7.d Fitted hexagon refined as free rotating group:
 N5(C16,C17,C18,C19,C20), C28(N8,C24,C25,C26,C27)
7.e Idealised Me refined as rotating group:
 C30(H30A,H30B,H30C), C37(H37A,H37B,H37C), C44(H44A,H44B,H44C), C51(H51A,H51B,
 H51C), C63(H63A,H63B,H63C), C6AA(H6AA,H6AB,H6AC), C5AA(H5AA,H5AB,H5AC),
 C2AA(H2AA,H2AB,H2AC), C3AA(H3AA,H3AC,H3AD)
;
_olex2_submission_special_instructions 'No special instructions were received'

loop_
_space_group_symop_operation_xyz
'x, y, z'
'-x, -y, -z'

loop_
_atom_site_label
_atom_site_type_symbol
_atom_site_fract_x
_atom_site_fract_y
_atom_site_fract_z
_atom_site_U_iso_or_equiv
_atom_site_adp_type
_atom_site_occupancy
_atom_site_site_symmetry_order
_atom_site_calc_flag
_atom_site_refinement_flags_posn
_atom_site_refinement_flags_adp
_atom_site_refinement_flags_occupancy
_atom_site_disorder_assembly
_atom_site_disorder_group
Dy1 Dy 0.33597(5) 0.28103(5) 0.62989(4) 0.0295(2) Uani 1 1 d D U . . .
Dy2 Dy 0.19215(6) 0.39994(5) 0.80616(5) 0.0473(3) Uani 1 1 d D U . . .
S1 S 0.2527(4) 0.6178(3) 0.7321(3) 0.0719(13) Uani 1 1 d . U . . .
S2 S 0.0731(3) 0.2091(3) 0.8775(2) 0.0563(10) Uani 1 1 d . U . . .
S3 S 0.1984(2) 0.3346(2) 0.46967(19) 0.0407(7) Uani 1 1 d . U . . .
S4 S 0.5298(2) 0.1156(2) 0.72675(16) 0.0335(7) Uani 1 1 d . U . . .
O1 O 0.2779(6) 0.4435(5) 0.5832(5) 0.0369(19) Uani 1 1 d . U . . .
H1A H 0.2311 0.4458 0.5569 0.055 Uiso 1 1 d GR . . . .
H1B H 0.2761 0.4931 0.6022 0.055 Uiso 1 1 d GR . . . .
O2 O 0.2705(7) 0.1538(6) 0.6990(5) 0.041(2) Uani 1 1 d D U . . .
H2 H 0.235(9) 0.160(3) 0.743(3) 0.061 Uiso 1 1 d DR . . . .
O3 O 0.3437(6) 0.3599(6) 0.7284(5) 0.0352(17) Uani 1 1 d . U . . .
O4 O 0.1768(6) 0.3391(6) 0.7035(5) 0.0396(18) Uani 1 1 d . U . . .
O5 O 0.3106(7) 0.2681(7) 0.8579(5) 0.049(2) Uani 1 1 d D U . . .
H5 H 0.362(6) 0.229(6) 0.8322(13) 0.074 Uiso 1 1 d DR . . . .
O6 O 0.2344(9) 0.5480(7) 0.7888(6) 0.067(3) Uani 1 1 d . U . . .
O7 O 0.2371(13) 0.6034(9) 0.6622(9) 0.106(4) Uani 1 1 d . U . . .
O8 O 0.3558(11) 0.6292(9) 0.7339(10) 0.111(4) Uani 1 1 d . U . . .
O9 O 0.0860(7) 0.3058(7) 0.8693(6) 0.055(2) Uani 1 1 d . U . . .
O10 O 0.1066(9) 0.1602(9) 0.9420(7) 0.076(3) Uani 1 1 d . U . . .
O11 O 0.1137(8) 0.1581(7) 0.8108(6) 0.064(3) Uani 1 1 d . U . . .
O12 O 0.2352(6) 0.2868(6) 0.5364(5) 0.0411(19) Uani 1 1 d . U . . .
O13 O 0.1622(6) 0.4374(6) 0.4783(6) 0.047(2) Uani 1 1 d . U . . .
O14 O 0.2709(7) 0.3066(8) 0.4033(6) 0.061(3) Uani 1 1 d . U . . .
O15 O 0.4831(6) 0.1753(6) 0.6686(5) 0.0363(18) Uani 1 1 d . U . . .
O16 O 0.4944(7) 0.1583(6) 0.7974(5) 0.044(2) Uani 1 1 d . U . . .
O17 O 0.5225(7) 0.0179(6) 0.7288(5) 0.045(2) Uani 1 1 d . U . . .
N1 N 0.3692(7) 0.1235(7) 0.5650(6) 0.0339(19) Uani 1 1 d . U . . .
N4 N 0.4791(7) 0.3620(7) 0.6092(6) 0.0342(19) Uani 1 1 d . U . . .
N5 N 0.0259(7) 0.4712(7) 0.7664(6) 0.070(3) Uani 1 1 d . U . . .
C16 C 0.0059(8) 0.4312(7) 0.7069(6) 0.068(3) Uani 1 1 d G U . . .
C17 C -0.0837(9) 0.4702(10) 0.6798(6) 0.094(5) Uani 1 1 d G U . . .
H17 H -0.0973 0.4429 0.6391 0.112 Uiso 1 1 calc R . . . .
C18 C -0.1532(8) 0.5492(10) 0.7122(8) 0.112(6) Uani 1 1 d G U . . .
H18 H -0.2144 0.5759 0.6937 0.134 Uiso 1 1 calc R . . . .
C19 C -0.1332(9) 0.5892(8) 0.7718(8) 0.118(6) Uani 1 1 d G U . . .
H19 H -0.1807 0.6432 0.7940 0.141 Uiso 1 1 calc R . . . .
C20 C -0.0437(9) 0.5502(8) 0.7989(6) 0.090(4) Uani 1 1 d DG U . . .
C1 C 0.2914(10) 0.0584(8) 0.6772(7) 0.042(3) Uani 1 1 d D U . . .
H1C H 0.2292 0.0345 0.6911 0.050 Uiso 1 1 calc R . . . .
H1D H 0.3447 0.0177 0.7027 0.050 Uiso 1 1 calc R . . . .
C2 C 0.3266(9) 0.0531(8) 0.5952(7) 0.035(2) Uani 1 1 d . U . . .
C3 C 0.3184(10) -0.0210(9) 0.5566(8) 0.043(3) Uani 1 1 d . U . . .
H3 H 0.2885 -0.0696 0.5809 0.051 Uiso 1 1 calc R . . . .
C4 C 0.3541(11) -0.0231(10) 0.4825(8) 0.048(3) Uani 1 1 d . U . . .
H4 H 0.3475 -0.0719 0.4540 0.058 Uiso 1 1 calc R . . . .
C5 C 0.3999(10) 0.0470(10) 0.4505(8) 0.048(3) Uani 1 1 d . U . . .
H5A H 0.4270 0.0457 0.3995 0.057 Uiso 1 1 calc R . . . .
C10 C 0.6085(10) 0.4200(9) 0.5295(8) 0.046(3) Uani 1 1 d . U . . .
H10 H 0.6474 0.4248 0.4820 0.056 Uiso 1 1 calc R . . . .
C11 C 0.6241(11) 0.4635(10) 0.5879(9) 0.052(3) Uani 1 1 d . U . . .
H11 H 0.6742 0.4991 0.5804 0.062 Uiso 1 1 calc R . . . .
C12 C 0.5682(10) 0.4567(9) 0.6573(9) 0.046(3) Uani 1 1 d . U . . .
H12 H 0.5789 0.4865 0.6979 0.055 Uiso 1 1 calc R . . . .
C13 C 0.4950(9) 0.4036(8) 0.6648(7) 0.036(2) Uani 1 1 d . U . . .
C14 C 0.4311(9) 0.3877(9) 0.7384(7) 0.039(3) Uani 1 1 d . U . . .
H14A H 0.4720 0.3376 0.7673 0.047 Uiso 1 1 calc R . . . .
H14B H 0.4102 0.4471 0.7661 0.047 Uiso 1 1 calc R . . . .
C15 C 0.0840(10) 0.3487(12) 0.6790(10) 0.062(4) Uani 1 1 d . U . . .
H15A H 0.0591 0.2908 0.6943 0.074 Uiso 1 1 calc R . . . .
H15B H 0.0961 0.3531 0.6246 0.074 Uiso 1 1 calc R . . . .
C28 C 0.2883(9) 0.3518(7) 0.9670(6) 0.074(4) Uani 1 1 d . U . . .
N8 N 0.2139(8) 0.4176(8) 0.9361(5) 0.068(3) Uani 1 1 d G U . . .
C24 C 0.1663(9) 0.5036(7) 0.9697(7) 0.083(4) Uani 1 1 d DG U . . .
C25 C 0.1931(11) 0.5238(8) 1.0341(7) 0.107(5) Uani 1 1 d G U . . .
H25 H 0.1606 0.5826 1.0571 0.129 Uiso 1 1 calc R . . . .
C26 C 0.2675(11) 0.4580(11) 1.0651(6) 0.104(5) Uani 1 1 d G U . . .
H26 H 0.2859 0.4718 1.1091 0.125 Uiso 1 1 calc R . . . .
C27 C 0.3151(9) 0.3720(9) 1.0315(7) 0.094(5) Uani 1 1 d G U . . .
H27 H 0.3660 0.3270 1.0526 0.113 Uiso 1 1 calc R . . . .
C29 C 0.3231(13) 0.2592(12) 0.9307(8) 0.063(4) Uani 1 1 d D U . . .
H29A H 0.3958 0.2318 0.9334 0.076 Uiso 1 1 calc R . . . .
H29B H 0.2841 0.2147 0.9573 0.076 Uiso 1 1 calc R . . . .
C30 C -0.3880(15) 0.271(2) 0.9179(13) 0.110(7) Uani 1 1 d . U . . .
H30A H -0.4150 0.2378 0.9618 0.165 Uiso 1 1 calc GR . . . .
H30B H -0.4048 0.2490 0.8744 0.165 Uiso 1 1 calc GR . . . .
H30C H -0.4182 0.3399 0.9220 0.165 Uiso 1 1 calc GR . . . .
C31 C -0.2718(14) 0.2519(16) 0.9105(11) 0.081(5) Uani 1 1 d . U . . .
C32 C -0.2180(14) 0.2051(17) 0.9618(11) 0.090(6) Uani 1 1 d . U . . .
H32 H -0.2533 0.1814 1.0053 0.108 Uiso 1 1 calc R . . . .
C33 C -0.1108(13) 0.1899(14) 0.9533(10) 0.075(5) Uani 1 1 d . U . . .
H33 H -0.0749 0.1562 0.9901 0.090 Uiso 1 1 calc R . . . .
C34 C -0.0600(12) 0.2251(12) 0.8904(9) 0.059(3) Uani 1 1 d . U . . .
C35 C -0.1157(12) 0.2733(13) 0.8382(10) 0.067(4) Uani 1 1 d . U . . .
H35 H -0.0809 0.2964 0.7942 0.081 Uiso 1 1 calc R . . . .
C36 C -0.2194(13) 0.2888(15) 0.8480(11) 0.081(5) Uani 1 1 d . U . . .
H36 H -0.2556 0.3247 0.8122 0.097 Uiso 1 1 calc R . . . .
C37 C -0.044(2) 0.9756(15) 0.8541(15) 0.124(9) Uani 1 1 d . U . . .
H37A H -0.1087 0.9860 0.8363 0.186 Uiso 1 1 calc GR . . . .
H37B H -0.0167 1.0317 0.8417 0.186 Uiso 1 1 calc GR . . . .
H37C H -0.0558 0.9649 0.9075 0.186 Uiso 1 1 calc GR . . . .
C38 C 0.0320(17) 0.8879(11) 0.8178(12) 0.083(5) Uani 1 1 d . U . . .
C39 C 0.0017(16) 0.8284(11) 0.7778(11) 0.080(5) Uani 1 1 d . U . . .
H39 H -0.0669 0.8435 0.7704 0.095 Uiso 1 1 calc R . . . .
C40 C 0.0690(14) 0.7462(11) 0.7476(11) 0.072(4) Uani 1 1 d . U . . .
H40 H 0.0481 0.7063 0.7186 0.086 Uiso 1 1 calc R . . . .
C41 C 0.1658(14) 0.7256(10) 0.7615(10) 0.068(4) Uani 1 1 d . U . . .
C42 C 0.1978(17) 0.7858(12) 0.8010(12) 0.089(6) Uani 1 1 d . U . . .
H42 H 0.2663 0.7715 0.8085 0.107 Uiso 1 1 calc R . . . .
C43 C 0.1293(18) 0.8667(13) 0.8294(14) 0.100(7) Uani 1 1 d . U . . .
H43 H 0.1505 0.9078 0.8572 0.120 Uiso 1 1 calc R . . . .
C44 C -0.1660(15) 0.1812(14) 0.4567(13) 0.091(6) Uani 1 1 d . U . . .
H44A H -0.1421 0.1148 0.4419 0.137 Uiso 1 1 calc GR . . . .
H44B H -0.2040 0.2191 0.4203 0.137 Uiso 1 1 calc GR . . . .
H44C H -0.2104 0.1845 0.5047 0.137 Uiso 1 1 calc GR . . . .
C45 C -0.0761(12) 0.2197(11) 0.4613(10) 0.059(4) Uani 1 1 d . U . . .
C46 C 0.0215(13) 0.1622(12) 0.4521(11) 0.070(5) Uani 1 1 d . U . . .
H46 H 0.0311 0.0965 0.4442 0.084 Uiso 1 1 calc R . . . .
C47 C 0.1046(12) 0.1954(10) 0.4539(10) 0.063(4) Uani 1 1 d . U . . .
H47 H 0.1706 0.1535 0.4474 0.075 Uiso 1 1 calc R . . . .
C48 C 0.0917(10) 0.2905(9) 0.4652(8) 0.042(3) Uani 1 1 d . U . . .
C49 C -0.0050(10) 0.3509(10) 0.4748(9) 0.050(3) Uani 1 1 d . U . . .
H49 H -0.0145 0.4166 0.4827 0.060 Uiso 1 1 calc R . . . .
C50 C -0.0872(11) 0.3145(11) 0.4728(10) 0.060(4) Uani 1 1 d . U . . .
H50 H -0.1534 0.3560 0.4796 0.073 Uiso 1 1 calc R . . . .
C51 C 0.9790(12) 0.1096(14) 0.6516(11) 0.079(5) Uani 1 1 d . U . . .
H51A H 1.0026 0.1160 0.6971 0.119 Uiso 1 1 calc GR . . . .
H51B H 0.9891 0.1625 0.6174 0.119 Uiso 1 1 calc GR . . . .
H51C H 1.0176 0.0492 0.6293 0.119 Uiso 1 1 calc GR . . . .
C52 C 0.8677(11) 0.1110(11) 0.6685(8) 0.055(3) Uani 1 1 d . U . . .
C53 C 0.8358(12) 0.0295(12) 0.6827(11) 0.073(5) Uani 1 1 d . U . . .
H53 H 0.8855 -0.0294 0.6818 0.088 Uiso 1 1 calc R . . . .
C54 C 0.7337(11) 0.0284(11) 0.6984(10) 0.063(4) Uani 1 1 d . U . . .
H54 H 0.7145 -0.0303 0.7060 0.076 Uiso 1 1 calc R . . . .
C55 C 0.6613(9) 0.1125(9) 0.7029(6) 0.035(2) Uani 1 1 d . U . . .
C56 C 0.6904(11) 0.1962(11) 0.6866(10) 0.063(4) Uani 1 1 d . U . . .
H56 H 0.6407 0.2551 0.6866 0.075 Uiso 1 1 calc R . . . .
C57 C 0.7935(12) 0.1940(12) 0.6702(11) 0.071(5) Uani 1 1 d . U . . .
H57 H 0.8130 0.2524 0.6599 0.085 Uiso 1 1 calc R . . . .
N10 N 0.336(2) 0.013(2) 0.8782(16) 0.159(9) Uani 1 1 d D U . . .
C63 C 0.398(2) 0.593(2) 0.9075(17) 0.147(10) Uani 1 1 d D U . . .
H63A H 0.3474 0.5731 0.8858 0.221 Uiso 1 1 calc GR . . . .
H63B H 0.3819 0.6628 0.9074 0.221 Uiso 1 1 calc GR . . . .
H63C H 0.3965 0.5678 0.9581 0.221 Uiso 1 1 calc GR . . . .
C60 C 0.378(3) -0.064(2) 0.885(2) 0.188(10) Uani 1 1 d D U . . .
C62 C 0.499(2) 0.557(3) 0.8646(19) 0.168(12) Uani 1 1 d D U . . .
N11 N 0.575(2) 0.542(3) 0.8274(19) 0.210(12) Uani 1 1 d D U . . .
C58 C 0.283(4) 0.107(3) 1.119(3) 0.213(13) Uani 1 1 d D U . . .
N9 N 0.258(3) 0.181(3) 1.140(2) 0.217(13) Uani 1 1 d D U . . .
C59 C 0.334(3) 0.007(3) 1.099(3) 0.213(13) Uani 1 1 d D U . . .
C61 C 0.421(3) -0.166(2) 0.892(2) 0.188(10) Uani 1 1 d D U . . .
N0AA N 0.462(3) 0.254(3) 0.5089(14) 0.035(4) Uani 0.44(2) 1 d D U P A 1
C1AA C 0.522(4) 0.313(4) 0.4875(10) 0.033(7) Uani 0.44(2) 1 d D U P A 1
H1AA H 0.5545 0.3165 0.4380 0.039 Uiso 0.44(2) 1 calc R . P A 1
N1AA N 0.448(4) 0.199(3) 0.4600(11) 0.042(9) Uani 0.44(2) 1 d D U P A 1
C8AA C 0.4069(9) 0.1194(9) 0.4916(7) 0.036(2) Uani 1 1 d D U . . .
C0AA C 0.5348(9) 0.3690(9) 0.5418(7) 0.039(2) Uani 1 1 d D U . . .
C6AA C 0.5573(18) 0.3241(18) 0.4121(13) 0.048(6) Uani 0.56(2) 1 d D U P A 2
H6AA H 0.5804 0.3828 0.4006 0.072 Uiso 0.56(2) 1 calc GR . P A 2
H6AB H 0.5082 0.3217 0.3809 0.072 Uiso 0.56(2) 1 calc GR . P A 2
H6AC H 0.6157 0.2690 0.4032 0.072 Uiso 0.56(2) 1 calc GR . P A 2
C5AA C 0.497(2) 0.2056(19) 0.3777(16) 0.048(7) Uani 0.44(2) 1 d D U P A 1
H5AA H 0.4803 0.2721 0.3600 0.071 Uiso 0.44(2) 1 calc GR . P A 1
H5AB H 0.4709 0.1669 0.3488 0.071 Uiso 0.44(2) 1 calc GR . P A 1
H5AC H 0.5711 0.1821 0.3726 0.071 Uiso 0.44(2) 1 calc GR . P A 1
N1AB N 0.511(3) 0.323(3) 0.4859(9) 0.045(8) Uani 0.56(2) 1 d D U P A 2
N2AB N 0.460(3) 0.256(2) 0.5083(11) 0.033(4) Uani 0.56(2) 1 d D U P A 2
C3AB C 0.464(3) 0.190(2) 0.4625(9) 0.031(5) Uani 0.56(2) 1 d D U P A 2
H3AB H 0.5006 0.1881 0.4138 0.037 Uiso 0.56(2) 1 calc R . P A 2
N3AA N 0.063(3) 0.532(3) 0.884(2) 0.078(5) Uani 0.44(2) 1 d D U P A 1
N2AA N 0.088(2) 0.5617(18) 0.9382(18) 0.072(9) Uani 0.44(2) 1 d D U P A 1
C7AA C -0.013(6) 0.585(5) 0.859(5) 0.11(2) Uani 0.44(2) 1 d D U P A 1
H7AA H -0.0475 0.6455 0.8794 0.126 Uiso 0.44(2) 1 calc R . P A 1
C2AA C 0.048(4) 0.660(3) 0.971(3) 0.116(14) Uani 0.44(2) 1 d D U P A 1
H2AA H 0.0162 0.6540 1.0226 0.174 Uiso 0.44(2) 1 calc GR . P A 1
H2AB H -0.0032 0.6995 0.9436 0.174 Uiso 0.44(2) 1 calc GR . P A 1
H2AC H 0.1041 0.6905 0.9681 0.174 Uiso 0.44(2) 1 calc GR . P A 1
C3AA C -0.068(3) 0.677(2) 0.9055(19) 0.092(9) Uani 0.56(2) 1 d D U P A 2
H3AA H -0.0934 0.7286 0.8712 0.138 Uiso 0.56(2) 1 calc GR . P A 2
H3AC H -0.0180 0.6946 0.9292 0.138 Uiso 0.56(2) 1 calc GR . P A 2
H3AD H -0.1251 0.6670 0.9429 0.138 Uiso 0.56(2) 1 calc GR . P A 2
C4AA C 0.084(3) 0.560(2) 0.940(2) 0.098(18) Uani 0.56(2) 1 d D U P A 2
H4AA H 0.0456 0.6182 0.9621 0.118 Uiso 0.56(2) 1 calc R . P A 2
N3AB N 0.063(2) 0.533(3) 0.8844(19) 0.077(5) Uani 0.56(2) 1 d D U P A 2
N7AB N -0.017(3) 0.582(3) 0.862(2) 0.082(9) Uani 0.56(2) 1 d D U P A 2

loop_
_atom_site_aniso_label
_atom_site_aniso_U_11
_atom_site_aniso_U_22
_atom_site_aniso_U_33
_atom_site_aniso_U_23
_atom_site_aniso_U_13
_atom_site_aniso_U_12
Dy1 0.0274(4) 0.0224(4) 0.0348(4) -0.0007(3) 0.0000(3) -0.0031(3)
Dy2 0.0422(5) 0.0310(4) 0.0585(6) -0.0141(4) 0.0191(4) -0.0071(3)
S1 0.083(3) 0.0273(18) 0.087(3) -0.0062(18) 0.021(2) -0.0054(18)
S2 0.047(2) 0.048(2) 0.064(2) 0.0078(17) 0.0170(17) -0.0145(16)
S3 0.0297(15) 0.0386(17) 0.0511(19) 0.0083(14) -0.0091(13) -0.0052(13)
S4 0.0399(16) 0.0269(14) 0.0321(16) -0.0028(12) -0.0085(12) -0.0030(12)
O1 0.039(4) 0.022(4) 0.047(5) 0.008(3) -0.006(3) -0.007(3)
O2 0.049(5) 0.027(4) 0.042(4) -0.005(3) 0.005(4) -0.010(3)
O3 0.034(3) 0.031(4) 0.039(4) -0.011(3) 0.006(3) -0.010(3)
O4 0.030(3) 0.031(4) 0.050(4) 0.001(3) 0.007(3) -0.005(3)
O5 0.052(5) 0.047(5) 0.042(4) -0.010(3) 0.008(3) -0.011(4)
O6 0.075(6) 0.027(4) 0.085(6) -0.012(4) 0.016(4) -0.006(4)
O7 0.142(11) 0.056(7) 0.098(6) -0.023(5) 0.007(6) 0.002(7)
O8 0.091(6) 0.058(7) 0.169(12) -0.006(8) 0.017(6) -0.016(5)
O9 0.047(5) 0.048(4) 0.062(5) 0.002(3) 0.009(4) -0.013(3)
O10 0.062(6) 0.075(7) 0.077(6) 0.019(5) 0.011(5) -0.017(5)
O11 0.058(6) 0.050(5) 0.074(5) -0.004(4) 0.027(4) -0.023(5)
O12 0.039(4) 0.032(4) 0.048(4) 0.004(3) -0.008(3) -0.002(3)
O13 0.035(5) 0.035(4) 0.073(6) 0.010(4) -0.018(4) -0.007(3)
O14 0.043(5) 0.075(7) 0.056(5) 0.003(4) -0.003(4) -0.004(4)
O15 0.042(4) 0.029(4) 0.038(4) -0.001(3) -0.009(3) -0.007(3)
O16 0.044(5) 0.051(5) 0.036(4) -0.012(4) -0.005(3) -0.006(4)
O17 0.058(5) 0.028(4) 0.046(5) 0.001(3) -0.006(4) -0.010(3)
N1 0.032(4) 0.025(4) 0.042(4) -0.009(3) -0.009(3) 0.002(3)
N4 0.031(4) 0.026(4) 0.043(4) 0.005(3) -0.004(3) -0.005(3)
N5 0.054(5) 0.057(5) 0.076(5) 0.011(4) 0.017(4) 0.000(4)
C16 0.052(5) 0.066(6) 0.067(6) 0.023(5) 0.012(4) -0.004(4)
C17 0.069(6) 0.104(8) 0.086(8) 0.018(6) -0.003(5) 0.005(5)
C18 0.091(8) 0.111(8) 0.106(8) 0.010(6) -0.003(6) 0.009(6)
C19 0.096(7) 0.113(9) 0.117(8) 0.002(7) -0.005(6) 0.011(6)
C20 0.079(6) 0.073(7) 0.092(6) 0.003(5) 0.017(5) 0.005(5)
C1 0.046(7) 0.028(5) 0.054(5) -0.011(4) -0.013(5) -0.006(5)
C2 0.030(5) 0.027(4) 0.049(5) -0.010(4) -0.014(4) 0.000(4)
C3 0.042(7) 0.033(5) 0.056(6) -0.014(4) -0.021(5) -0.001(5)
C4 0.053(7) 0.040(6) 0.056(6) -0.020(5) -0.020(5) -0.006(5)
C5 0.045(7) 0.043(5) 0.054(6) -0.013(4) -0.017(5) 0.003(5)
C10 0.038(6) 0.036(6) 0.063(6) 0.012(5) -0.005(5) -0.011(5)
C11 0.044(7) 0.041(7) 0.070(6) 0.007(5) -0.002(5) -0.018(6)
C12 0.039(6) 0.034(6) 0.066(6) 0.004(5) -0.008(5) -0.014(5)
C13 0.029(5) 0.026(5) 0.050(5) -0.003(4) -0.003(4) -0.002(4)
C14 0.038(5) 0.024(6) 0.052(6) -0.004(4) 0.001(4) -0.006(4)
C15 0.034(5) 0.068(7) 0.076(8) 0.008(6) 0.000(5) -0.010(5)
C28 0.077(7) 0.083(6) 0.065(6) -0.020(4) 0.012(5) -0.035(5)
N8 0.072(5) 0.067(5) 0.065(5) -0.022(4) 0.019(4) -0.032(4)
C24 0.088(6) 0.074(6) 0.081(6) -0.026(5) 0.024(5) -0.031(5)
C25 0.116(8) 0.110(8) 0.097(7) -0.031(6) 0.007(6) -0.039(6)
C26 0.115(9) 0.109(7) 0.094(8) -0.032(6) 0.002(6) -0.046(6)
C27 0.099(8) 0.109(7) 0.080(7) -0.024(5) -0.003(6) -0.041(6)
C29 0.067(7) 0.075(6) 0.049(5) -0.010(4) 0.002(5) -0.025(5)
C30 0.067(8) 0.17(2) 0.096(14) -0.039(13) 0.008(7) -0.048(8)
C31 0.066(7) 0.110(12) 0.074(8) -0.040(7) 0.008(5) -0.040(7)
C32 0.060(7) 0.140(14) 0.075(9) -0.021(9) 0.016(5) -0.047(7)
C33 0.060(7) 0.102(12) 0.065(8) -0.001(7) 0.015(5) -0.041(7)
C34 0.051(5) 0.062(8) 0.060(7) -0.013(6) 0.018(4) -0.021(5)
C35 0.055(6) 0.075(10) 0.065(8) -0.014(7) 0.012(5) -0.018(6)
C36 0.055(6) 0.106(12) 0.080(9) -0.031(8) 0.009(5) -0.022(6)
C37 0.132(14) 0.059(10) 0.16(2) -0.043(12) -0.012(13) 0.022(10)
C38 0.101(9) 0.030(7) 0.103(12) -0.012(7) 0.000(8) -0.001(6)
C39 0.089(8) 0.035(6) 0.099(12) -0.012(7) 0.003(7) 0.003(6)
C40 0.084(7) 0.031(6) 0.089(11) -0.010(7) 0.001(7) -0.002(5)
C41 0.079(7) 0.029(5) 0.083(9) -0.007(5) 0.009(6) -0.004(5)
C42 0.097(9) 0.041(7) 0.122(14) -0.021(8) -0.011(8) -0.004(6)
C43 0.106(9) 0.045(8) 0.138(16) -0.031(10) -0.011(9) 0.000(7)
C44 0.080(9) 0.074(11) 0.142(19) 0.017(11) -0.049(10) -0.045(8)
C45 0.060(6) 0.047(6) 0.080(11) 0.011(6) -0.029(6) -0.023(5)
C46 0.065(6) 0.050(7) 0.104(14) -0.002(7) -0.032(6) -0.019(5)
C47 0.050(6) 0.038(5) 0.102(13) -0.008(6) -0.025(6) -0.006(4)
C48 0.038(4) 0.036(5) 0.049(7) 0.006(5) -0.012(4) -0.006(4)
C49 0.037(5) 0.034(6) 0.079(10) 0.005(6) -0.018(5) -0.007(4)
C50 0.040(6) 0.045(6) 0.100(12) 0.009(6) -0.023(6) -0.013(5)
C51 0.044(6) 0.092(12) 0.095(14) -0.010(10) -0.007(6) -0.006(6)
C52 0.045(5) 0.062(6) 0.051(9) -0.007(6) -0.006(5) -0.002(4)
C53 0.042(6) 0.057(7) 0.108(14) 0.000(7) -0.006(6) 0.006(5)
C54 0.045(5) 0.044(6) 0.089(12) 0.003(6) -0.006(5) 0.003(4)
C55 0.039(4) 0.039(5) 0.025(6) -0.004(4) -0.011(4) -0.002(3)
C56 0.043(6) 0.042(6) 0.098(12) 0.000(6) -0.007(6) -0.004(4)
C57 0.044(5) 0.052(7) 0.113(14) 0.000(7) -0.005(6) -0.010(4)
N10 0.143(14) 0.160(12) 0.166(17) 0.018(10) -0.004(13) -0.047(10)
C63 0.158(13) 0.150(17) 0.151(16) -0.027(14) -0.033(11) -0.058(11)
C60 0.181(13) 0.175(12) 0.191(13) 0.015(8) -0.006(8) -0.041(8)
C62 0.166(13) 0.178(15) 0.167(14) -0.025(9) -0.032(8) -0.045(9)
N11 0.180(13) 0.25(2) 0.202(17) -0.045(15) -0.017(12) -0.055(12)
C58 0.216(15) 0.209(14) 0.208(15) -0.003(8) -0.036(9) -0.042(8)
N9 0.22(2) 0.204(14) 0.22(2) -0.003(12) 0.003(16) -0.055(11)
C59 0.216(15) 0.209(14) 0.208(15) -0.003(8) -0.036(9) -0.042(8)
C61 0.181(13) 0.175(12) 0.191(13) 0.015(8) -0.006(8) -0.041(8)
N0AA 0.034(8) 0.035(7) 0.035(6) 0.003(5) -0.007(5) -0.004(6)
C1AA 0.022(12) 0.026(11) 0.041(7) 0.008(6) -0.004(6) 0.006(11)
N1AA 0.04(2) 0.040(11) 0.041(7) -0.004(5) -0.007(7) -0.002(14)
C8AA 0.032(5) 0.034(4) 0.038(4) -0.008(3) -0.011(4) 0.005(4)
C0AA 0.035(5) 0.032(5) 0.047(4) 0.006(4) -0.005(4) -0.004(4)
C6AA 0.035(11) 0.068(15) 0.038(7) 0.009(7) -0.002(6) -0.013(10)
C5AA 0.042(15) 0.052(15) 0.040(8) -0.001(7) -0.006(7) 0.004(12)
N1AB 0.045(16) 0.049(14) 0.040(6) 0.004(5) 0.003(6) -0.017(14)
N2AB 0.030(7) 0.036(6) 0.031(6) 0.004(4) -0.010(5) -0.003(5)
C3AB 0.014(10) 0.033(7) 0.039(7) 0.000(5) -0.014(6) 0.012(7)
N3AA 0.075(8) 0.056(9) 0.081(8) -0.018(7) 0.028(6) -0.006(6)
N2AA 0.065(12) 0.070(10) 0.066(11) -0.017(8) 0.050(10) -0.031(9)
C7AA 0.09(2) 0.09(2) 0.11(3) -0.02(2) 0.01(2) 0.01(2)
C2AA 0.14(3) 0.079(12) 0.11(2) -0.037(13) 0.04(2) -0.017(13)
C3AA 0.100(18) 0.052(10) 0.090(16) 0.006(10) 0.047(12) -0.007(10)
C4AA 0.10(2) 0.086(17) 0.092(19) -0.035(17) 0.020(19) -0.009(18)
N3AB 0.079(7) 0.051(8) 0.081(8) -0.015(6) 0.026(6) -0.005(6)
N7AB 0.075(11) 0.057(11) 0.089(12) 0.004(10) 0.030(10) -0.003(9)

loop_
_atom_type_symbol
_atom_type_description
_atom_type_scat_dispersion_real
_atom_type_scat_dispersion_imag
_atom_type_scat_source
C C 0.0181 0.0091 'International Tables Vol C Tables 4.2.6.8 and 6.1.1.4'
H H 0.0000 0.0000 'International Tables Vol C Tables 4.2.6.8 and 6.1.1.4'
Dy Dy -9.8046 9.8477 'International Tables Vol C Tables 4.2.6.8 and 6.1.1.4'
N N 0.0311 0.0180 'International Tables Vol C Tables 4.2.6.8 and 6.1.1.4'
O O 0.0492 0.0322 'International Tables Vol C Tables 4.2.6.8 and 6.1.1.4'
S S 0.3331 0.5567 'International Tables Vol C Tables 4.2.6.8 and 6.1.1.4'

loop_
_geom_angle_atom_site_label_1
_geom_angle_atom_site_label_2
_geom_angle_atom_site_label_3
_geom_angle
_geom_angle_site_symmetry_1
_geom_angle_site_symmetry_3
_geom_angle_publ_flag
O1 Dy1 Dy2 80.0(2) . . ?
O1 Dy1 N1 129.1(3) . . ?
O1 Dy1 N4 70.2(3) . . ?
O1 Dy1 N0AA 86.1(12) . . ?
O1 Dy1 N2AB 85.3(9) . . ?
O2 Dy1 Dy2 77.50(19) . . ?
O2 Dy1 O1 140.9(3) . . ?
O2 Dy1 N1 62.9(3) . . ?
O2 Dy1 N4 144.2(3) . . ?
O2 Dy1 N0AA 122.8(7) . . ?
O2 Dy1 N2AB 123.4(6) . . ?
O3 Dy1 Dy2 33.6(2) . . ?
O3 Dy1 O1 81.3(3) . . ?
O3 Dy1 O2 96.5(3) . . ?
O3 Dy1 O4 66.5(3) . . ?
O3 Dy1 O12 141.9(3) . . ?
O3 Dy1 O15 80.7(3) . . ?
O3 Dy1 N1 149.5(3) . . ?
O3 Dy1 N4 66.3(3) . . ?
O3 Dy1 N0AA 128.1(6) . . ?
O3 Dy1 N2AB 128.0(5) . . ?
O4 Dy1 Dy2 33.2(2) . . ?
O4 Dy1 O1 75.7(3) . . ?
O4 Dy1 O2 67.9(3) . . ?
O4 Dy1 O12 83.2(3) . . ?
O4 Dy1 O15 126.7(3) . . ?
O4 Dy1 N1 118.8(3) . . ?
O4 Dy1 N4 124.7(3) . . ?
O4 Dy1 N0AA 155.0(14) . . ?
O4 Dy1 N2AB 154.3(11) . . ?
O12 Dy1 Dy2 115.0(2) . . ?
O12 Dy1 O1 68.8(3) . . ?
O12 Dy1 O2 92.6(3) . . ?
O12 Dy1 O15 137.3(3) . . ?
O12 Dy1 N1 65.6(3) . . ?
O12 Dy1 N4 120.6(3) . . ?
O12 Dy1 N0AA 74.2(11) . . ?
O12 Dy1 N2AB 73.7(9) . . ?
O15 Dy1 Dy2 102.6(2) . . ?
O15 Dy1 O1 140.7(3) . . ?
O15 Dy1 O2 75.9(3) . . ?
O15 Dy1 N1 72.7(3) . . ?
O15 Dy1 N4 70.6(3) . . ?
O15 Dy1 N0AA 78.2(14) . . ?
O15 Dy1 N2AB 78.9(11) . . ?
N1 Dy1 Dy2 140.2(2) . . ?
N4 Dy1 Dy2 97.7(2) . . ?
N4 Dy1 N1 116.5(3) . . ?
N4 Dy1 N0AA 62.0(5) . . ?
N4 Dy1 N2AB 61.8(4) . . ?
N0AA Dy1 Dy2 158.5(4) . . ?
N0AA Dy1 N1 61.0(5) . . ?
N2AB Dy1 Dy2 158.1(4) . . ?
N2AB Dy1 N1 61.5(5) . . ?
O3 Dy2 Dy1 33.5(2) . . ?
O3 Dy2 O5 69.0(3) . . ?
O3 Dy2 O6 79.4(3) . . ?
O3 Dy2 O9 131.1(3) . . ?
O3 Dy2 N5 124.4(3) . . ?
O3 Dy2 N8 112.3(3) . . ?
O3 Dy2 N3AA 145.9(15) . . ?
O3 Dy2 N3AB 145.9(12) . . ?
O4 Dy2 Dy1 35.3(2) . . ?
O4 Dy2 O3 68.3(3) . . ?
O4 Dy2 O5 102.2(3) . . ?
O4 Dy2 O6 114.3(4) . . ?
O4 Dy2 O9 86.7(3) . . ?
O4 Dy2 N5 66.8(3) . . ?
O4 Dy2 N8 162.7(3) . . ?
O4 Dy2 N3AA 128.6(5) . . ?
O4 Dy2 N3AB 128.6(5) . . ?
O5 Dy2 Dy1 81.0(2) . . ?
O5 Dy2 N5 151.5(3) . . ?
O5 Dy2 N8 63.8(3) . . ?
O5 Dy2 N3AA 123.4(9) . . ?
O5 Dy2 N3AB 123.4(7) . . ?
O6 Dy2 Dy1 100.8(3) . . ?
O6 Dy2 O5 117.4(4) . . ?
O6 Dy2 N5 90.7(4) . . ?
O6 Dy2 N8 82.2(4) . . ?
O6 Dy2 N3AA 66.7(15) . . ?
O6 Dy2 N3AB 66.7(12) . . ?
O9 Dy2 Dy1 109.0(2) . . ?
O9 Dy2 O5 76.8(3) . . ?
O9 Dy2 O6 149.0(3) . . ?
O9 Dy2 N5 76.4(3) . . ?
O9 Dy2 N8 80.3(4) . . ?
O9 Dy2 N3AA 82.4(15) . . ?
O9 Dy2 N3AB 82.4(12) . . ?
N5 Dy2 Dy1 98.7(3) . . ?
N5 Dy2 N8 120.3(4) . . ?
N5 Dy2 N3AA 61.9(6) . . ?
N5 Dy2 N3AB 61.9(5) . . ?
N8 Dy2 Dy1 140.9(3) . . ?
N8 Dy2 N3AA 61.1(7) . . ?
N8 Dy2 N3AB 61.1(6) . . ?
N3AA Dy2 Dy1 155.4(10) . . ?
N3AB Dy2 Dy1 155.3(8) . . ?
O6 S1 O8 105.9(9) . . ?
O6 S1 C41 105.5(7) . . ?
O7 S1 O6 117.4(8) . . ?
O7 S1 O8 113.9(10) . . ?
O7 S1 C41 106.5(9) . . ?
O8 S1 C41 106.9(9) . . ?
O9 S2 C34 103.6(7) . . ?
O10 S2 O9 112.4(7) . . ?
O10 S2 O11 114.8(7) . . ?
O10 S2 C34 107.3(7) . . ?
O11 S2 O9 111.7(6) . . ?
O11 S2 C34 106.1(7) . . ?
O12 S3 C48 104.1(6) . . ?
O13 S3 O12 111.0(6) . . ?
O13 S3 C48 107.4(6) . . ?
O14 S3 O12 112.5(5) . . ?
O14 S3 O13 114.4(6) . . ?
O14 S3 C48 106.7(7) . . ?
O15 S4 C55 104.7(5) . . ?
O16 S4 O15 112.0(5) . . ?
O16 S4 O17 112.4(6) . . ?
O16 S4 C55 106.9(5) . . ?
O17 S4 O15 113.8(5) . . ?
O17 S4 C55 106.3(6) . . ?
C1 O2 Dy1 126.0(7) . . ?
Dy1 O3 Dy2 112.9(3) . . ?
C14 O3 Dy1 123.9(7) . . ?
C14 O3 Dy2 123.0(7) . . ?
Dy2 O4 Dy1 111.5(4) . . ?
C15 O4 Dy1 123.0(9) . . ?
C15 O4 Dy2 124.6(8) . . ?
C29 O5 Dy2 124.6(9) . . ?
S1 O6 Dy2 141.0(8) . . ?
S2 O9 Dy2 142.9(6) . . ?
S3 O12 Dy1 148.7(5) . . ?
S4 O15 Dy1 149.1(5) . . ?
C2 N1 Dy1 121.6(8) . . ?
C2 N1 C8AA 116.7(10) . . ?
C8AA N1 Dy1 119.4(8) . . ?
C13 N4 Dy1 118.4(8) . . ?
C13 N4 C0AA 120.0(11) . . ?
C0AA N4 Dy1 121.5(8) . . ?
C16 N5 Dy2 117.1(6) . . ?
C16 N5 C20 120.0 . . ?
C20 N5 Dy2 122.9(6) . . ?
N5 C16 C17 120.0 . . ?
N5 C16 C15 114.3(10) . . ?
C17 C16 C15 125.7(10) . . ?
C16 C17 C18 120.0 . . ?
C19 C18 C17 120.0 . . ?
C18 C19 C20 120.0 . . ?
N5 C20 C7AA 114.3(13) . . ?
N5 C20 N7AB 114.8(11) . . ?
C19 C20 N5 120.0 . . ?
C19 C20 C7AA 125.7(12) . . ?
C19 C20 N7AB 125.1(11) . . ?
O2 C1 C2 110.0(11) . . ?
N1 C2 C1 114.5(10) . . ?
N1 C2 C3 124.1(13) . . ?
C3 C2 C1 121.4(12) . . ?
C4 C3 C2 118.6(14) . . ?
C3 C4 C5 118.4(12) . . ?
C4 C5 C8AA 120.7(14) . . ?
C11 C10 C0AA 118.2(14) . . ?
C10 C11 C12 121.3(14) . . ?
C11 C12 C13 116.7(14) . . ?
N4 C13 C12 122.5(12) . . ?
N4 C13 C14 115.4(11) . . ?
C12 C13 C14 122.1(12) . . ?
O3 C14 C13 110.5(11) . . ?
O4 C15 C16 113.5(14) . . ?
N8 C28 C27 120.0 . . ?
N8 C28 C29 114.0(10) . . ?
C27 C28 C29 125.5(10) . . ?
C28 N8 Dy2 120.2(6) . . ?
C24 N8 Dy2 118.3(6) . . ?
C24 N8 C28 120.0 . . ?
N8 C24 C25 120.0 . . ?
N8 C24 C4AA 116.2(12) . . ?
C25 C24 C4AA 123.3(13) . . ?
N2AA C24 N8 116.0(12) . . ?
N2AA C24 C25 123.8(12) . . ?
C26 C25 C24 120.0 . . ?
C27 C26 C25 120.0 . . ?
C26 C27 C28 120.0 . . ?
O5 C29 C28 111.8(13) . . ?
C32 C31 C30 124.5(19) . . ?
C32 C31 C36 118.0(18) . . ?
C36 C31 C30 117(2) . . ?
C31 C32 C33 122.7(19) . . ?
C34 C33 C32 118.4(19) . . ?
C33 C34 S2 120.2(15) . . ?
C33 C34 C35 118.6(16) . . ?
C35 C34 S2 121.2(12) . . ?
C36 C35 C34 122.1(17) . . ?
C35 C36 C31 120(2) . . ?
C39 C38 C37 121(2) . . ?
C43 C38 C37 119(2) . . ?
C43 C38 C39 119.7(17) . . ?
C38 C39 C40 122(2) . . ?
C41 C40 C39 117.3(18) . . ?
C40 C41 S1 120.1(14) . . ?
C40 C41 C42 121.5(16) . . ?
C42 C41 S1 118.3(15) . . ?
C43 C42 C41 119(2) . . ?
C38 C43 C42 120(2) . . ?
C46 C45 C44 121.5(15) . . ?
C50 C45 C44 121.5(15) . . ?
C50 C45 C46 117.0(14) . . ?
C47 C46 C45 122.9(15) . . ?
C46 C47 C48 119.1(14) . . ?
C47 C48 S3 119.8(10) . . ?
C47 C48 C49 119.9(13) . . ?
C49 C48 S3 120.3(10) . . ?
C50 C49 C48 119.2(13) . . ?
C45 C50 C49 121.9(14) . . ?
C53 C52 C51 121.5(15) . . ?
C53 C52 C57 116.5(15) . . ?
C57 C52 C51 122.0(16) . . ?
C52 C53 C54 123.0(15) . . ?
C55 C54 C53 119.3(15) . . ?
C54 C55 S4 121.3(11) . . ?
C54 C55 C56 119.4(13) . . ?
C56 C55 S4 119.3(10) . . ?
C55 C56 C57 119.3(14) . . ?
C52 C57 C56 122.5(16) . . ?
N10 C60 C61 173(5) . . ?
N11 C62 C63 170(5) . . ?
N9 C58 C59 169(6) . . ?
C1AA N0AA Dy1 119.7(15) . . ?
C1AA N0AA N1AA 119.3(16) . . ?
N1AA N0AA Dy1 118.6(17) . . ?
N0AA C1AA C0AA 116.9(15) . . ?
N0AA N1AA C8AA 114.6(18) . . ?
N0AA N1AA C5AA 120.7(17) . . ?
C8AA N1AA C5AA 122.9(15) . . ?
N1 C8AA C5 121.4(13) . . ?
N1 C8AA N1AA 115.3(11) . . ?
N1 C8AA C3AB 115.2(11) . . ?
C5 C8AA N1AA 123.2(13) . . ?
C5 C8AA C3AB 123.1(13) . . ?
N4 C0AA C10 121.3(13) . . ?
N4 C0AA C1AA 116.2(13) . . ?
N4 C0AA N1AB 115.4(12) . . ?
C10 C0AA C1AA 122.1(15) . . ?
C10 C0AA N1AB 123.3(13) . . ?
C6AA N1AB C0AA 124.2(16) . . ?
N2AB N1AB C0AA 115.9(16) . . ?
N2AB N1AB C6AA 117.8(16) . . ?
N1AB N2AB Dy1 117.4(13) . . ?
C3AB N2AB Dy1 122.4(12) . . ?
C3AB N2AB N1AB 119.2(14) . . ?
N2AB C3AB C8AA 115.7(14) . . ?
N2AA N3AA Dy2 119.6(18) . . ?
N2AA N3AA C7AA 117(2) . . ?
C7AA N3AA Dy2 121(2) . . ?
C24 N2AA C2AA 114(2) . . ?
N3AA N2AA C24 118.6(19) . . ?
N3AA N2AA C2AA 128(3) . . ?
N3AA C7AA C20 117(2) . . ?
N3AB C4AA C24 118.1(18) . . ?
C4AA N3AB Dy2 120.8(19) . . ?
C4AA N3AB N7AB 116.5(19) . . ?
N7AB N3AB Dy2 121.9(16) . . ?
C20 N7AB C3AA 129(2) . . ?
N3AB N7AB C20 117.2(16) . . ?
N3AB N7AB C3AA 114(2) . . ?

loop_
_geom_bond_atom_site_label_1
_geom_bond_atom_site_label_2
_geom_bond_distance
_geom_bond_site_symmetry_2
_geom_bond_publ_flag
Dy1 Dy2 3.7848(10) . ?
Dy1 O1 2.438(7) . ?
Dy1 O2 2.436(8) . ?
Dy1 O3 2.266(8) . ?
Dy1 O4 2.349(8) . ?
Dy1 O12 2.403(9) . ?
Dy1 O15 2.405(8) . ?
Dy1 N1 2.568(9) . ?
Dy1 N4 2.506(10) . ?
Dy1 N0AA 2.559(15) . ?
Dy1 N2AB 2.555(13) . ?
Dy2 O3 2.275(8) . ?
Dy2 O4 2.230(9) . ?
Dy2 O5 2.443(10) . ?
Dy2 O6 2.356(10) . ?
Dy2 O9 2.352(9) . ?
Dy2 N5 2.488(9) . ?
Dy2 N8 2.525(9) . ?
Dy2 N3AA 2.590(17) . ?
Dy2 N3AB 2.590(16) . ?
S1 O6 1.437(11) . ?
S1 O7 1.393(16) . ?
S1 O8 1.481(16) . ?
S1 C41 1.766(15) . ?
S2 O9 1.456(10) . ?
S2 O10 1.435(13) . ?
S2 O11 1.437(11) . ?
S2 C34 1.765(16) . ?
S3 O12 1.482(9) . ?
S3 O13 1.461(9) . ?
S3 O14 1.446(11) . ?
S3 C48 1.769(14) . ?
S4 O15 1.470(9) . ?
S4 O16 1.440(9) . ?
S4 O17 1.447(9) . ?
S4 C55 1.776(13) . ?
O2 C1 1.419(14) . ?
O3 C14 1.414(15) . ?
O4 C15 1.409(17) . ?
O5 C29 1.386(18) . ?
N1 C2 1.343(16) . ?
N1 C8AA 1.365(16) . ?
N4 C13 1.316(16) . ?
N4 C0AA 1.351(16) . ?
N5 C16 1.3900 . ?
N5 C20 1.3900 . ?
C16 C17 1.3900 . ?
C16 C15 1.448(17) . ?
C17 C18 1.3900 . ?
C18 C19 1.3900 . ?
C19 C20 1.3900 . ?
C20 C7AA 1.44(3) . ?
C20 N7AB 1.44(2) . ?
C1 C2 1.509(18) . ?
C2 C3 1.380(17) . ?
C3 C4 1.37(2) . ?
C4 C5 1.37(2) . ?
C5 C8AA 1.379(18) . ?
C10 C11 1.37(2) . ?
C10 C0AA 1.383(18) . ?
C11 C12 1.38(2) . ?
C12 C13 1.403(18) . ?
C13 C14 1.516(18) . ?
C28 N8 1.3900 . ?
C28 C27 1.3900 . ?
C28 C29 1.479(18) . ?
N8 C24 1.3900 . ?
C24 C25 1.3900 . ?
C24 N2AA 1.39(2) . ?
C24 C4AA 1.39(2) . ?
C25 C26 1.3900 . ?
C26 C27 1.3900 . ?
C30 C31 1.54(3) . ?
C31 C32 1.35(3) . ?
C31 C36 1.39(3) . ?
C32 C33 1.42(2) . ?
C33 C34 1.38(2) . ?
C34 C35 1.38(2) . ?
C35 C36 1.37(2) . ?
C37 C38 1.54(2) . ?
C38 C39 1.37(3) . ?
C38 C43 1.35(3) . ?
C39 C40 1.40(2) . ?
C40 C41 1.36(3) . ?
C41 C42 1.39(3) . ?
C42 C43 1.38(2) . ?
C44 C45 1.51(2) . ?
C45 C46 1.38(2) . ?
C45 C50 1.38(2) . ?
C46 C47 1.36(2) . ?
C47 C48 1.377(19) . ?
C48 C49 1.386(18) . ?
C49 C50 1.38(2) . ?
C51 C52 1.50(2) . ?
C52 C53 1.36(2) . ?
C52 C57 1.37(2) . ?
C53 C54 1.39(2) . ?
C54 C55 1.364(18) . ?
C55 C56 1.37(2) . ?
C56 C57 1.39(2) . ?
N10 C60 1.136(10) . ?
C63 C62 1.458(15) . ?
C60 C61 1.448(15) . ?
C62 N11 1.128(10) . ?
C58 N9 1.128(10) . ?
C58 C59 1.495(16) . ?
N0AA C1AA 1.322(18) . ?
N0AA N1AA 1.33(2) . ?
C1AA C0AA 1.41(2) . ?
N1AA C8AA 1.45(2) . ?
N1AA C5AA 1.56(3) . ?
C8AA C3AB 1.46(2) . ?
C0AA N1AB 1.41(2) . ?
C6AA N1AB 1.40(3) . ?
N1AB N2AB 1.327(18) . ?
N2AB C3AB 1.325(19) . ?
N3AA N2AA 1.25(3) . ?
N3AA C7AA 1.27(3) . ?
N2AA C2AA 1.53(5) . ?
C3AA N7AB 1.59(3) . ?
C4AA N3AB 1.25(2) . ?
N3AB N7AB 1.27(2) . ?
